data_4337322
loop_
_publ_author_name
'Liu, Juan'
'Zhang, Hua-Bin'
'Tan, Yan-Xi'
'Wang, Fei'
'Kang, Yao'
'Zhang, Jian'

_publ_section_title
;
 Structural Diversity and Photoluminescent Properties of Zinc
 Benzotriazole-5-carboxylate Coordination Polymers.
;
_journal_issue 3
_journal_name_full 'Inorganic chemistry'
_journal_page_first 1500
_journal_page_last 1506
_journal_paper_doi 10.1021/ic402467g
_journal_volume 53
_journal_year 2014
_chemical_formula_sum 'C27 H20 N8 O4 Zn2'
_chemical_formula_weight 651.25
_chemical_name_systematic
; 
 ? 
;
_space_group_IT_number 130
_symmetry_cell_setting tetragonal
_symmetry_space_group_name_Hall '-P 4a 2ac'
_symmetry_space_group_name_H-M 'P 4/n c c :2'
_atom_sites_solution_hydrogens geom
_atom_sites_solution_primary direct
_atom_sites_solution_secondary difmap
_audit_creation_method SHELXL-97
_cell_angle_alpha 90.00
_cell_angle_beta 90.00
_cell_angle_gamma 90.00
_cell_formula_units_Z 8
_cell_length_a 18.1524(7)
_cell_length_b 18.1524(7)
_cell_length_c 27.5897(16)
_cell_measurement_reflns_used 1245
_cell_measurement_temperature 293(2)
_cell_measurement_theta_max 29.0815
_cell_measurement_theta_min 2.4777
_cell_volume 9091.1(7)
_computing_structure_refinement 'SHELXL-97 (Sheldrick, 1997)'
_computing_structure_solution 'SHELXS-97 (Sheldrick, 1990)'
_diffrn_ambient_temperature 293(2)
_diffrn_detector_area_resol_mean none
_diffrn_measured_fraction_theta_full 0.997
_diffrn_measured_fraction_theta_max 0.997
_diffrn_measurement_device_type 'Mercury2 (2x2 bin mode)'
_diffrn_measurement_method CCD_Profile_fitting
_diffrn_radiation_monochromator graphite
_diffrn_radiation_source 'fine-focus sealed tube'
_diffrn_radiation_type MoK\a
_diffrn_radiation_wavelength 0.71073
_diffrn_reflns_av_R_equivalents 0.1181
_diffrn_reflns_av_sigmaI/netI 0.1789
_diffrn_reflns_limit_h_max 13
_diffrn_reflns_limit_h_min -19
_diffrn_reflns_limit_k_max 10
_diffrn_reflns_limit_k_min -21
_diffrn_reflns_limit_l_max 20
_diffrn_reflns_limit_l_min -32
_diffrn_reflns_number 17516
_diffrn_reflns_theta_full 25.00
_diffrn_reflns_theta_max 25.00
_diffrn_reflns_theta_min 2.62
_diffrn_standards_decay_% none
_diffrn_standards_interval_count none
_diffrn_standards_interval_time none
_diffrn_standards_number none
_exptl_absorpt_coefficient_mu 1.085
_exptl_absorpt_correction_T_max 0.8122
_exptl_absorpt_correction_T_min 0.8122
_exptl_absorpt_correction_type multi-scan
_exptl_absorpt_process_details 'SADABS (Sheldrick, 1996)'
_exptl_crystal_colour COLOURLESS
_exptl_crystal_density_diffrn 0.952
_exptl_crystal_density_method 'not measured'
_exptl_crystal_description BLICK
_exptl_crystal_F_000 2640
_exptl_crystal_size_max 0.20
_exptl_crystal_size_mid 0.20
_exptl_crystal_size_min 0.20
_platon_squeeze_details
;
;
_refine_diff_density_max 0.948
_refine_diff_density_min -0.443
_refine_diff_density_rms 0.096
_refine_ls_extinction_method none
_refine_ls_goodness_of_fit_ref 0.946
_refine_ls_hydrogen_treatment refall
_refine_ls_matrix_type full
_refine_ls_number_parameters 165
_refine_ls_number_reflns 4014
_refine_ls_number_restraints 0
_refine_ls_restrained_S_all 0.946
_refine_ls_R_factor_all 0.1833
_refine_ls_R_factor_gt 0.0883
_refine_ls_shift/su_max 0.001
_refine_ls_shift/su_mean 0.000
_refine_ls_structure_factor_coef Fsqd
_refine_ls_weighting_details 'calc w=1/[\s^2^(Fo^2^)+(0.0800P)^2^+0.0000P] where P=(Fo^2^+2Fc^2^)/3'
_refine_ls_weighting_scheme calc
_refine_ls_wR_factor_gt 0.2108
_refine_ls_wR_factor_ref 0.2380
_reflns_number_gt 1410
_reflns_number_total 4014
_reflns_threshold_expression >2sigma(I)
_cod_data_source_file ic402467g_si_002.cif
_cod_data_source_block 3
_cod_depositor_comments
;
The following automatic conversions were performed:

'_symmetry_cell_setting' value 'TETRAGONAL' changed to 'tetragonal'
according to
/usr/data/users/saulius/automatic-downloads/current/ACS/lib/dictionaries/cif_core.dic
dictionary named 'cif_core.dic' version 2.4.2 from
2011-04-26.

'_exptl_absorpt_correction_type' value 'MULTI-SCAN'
changed to 'multi-scan' according to
/usr/data/users/saulius/automatic-downloads/current/ACS/lib/dictionaries/cif_core.dic
dictionary named 'cif_core.dic' version 2.4.2 from
2011-04-26.

'_refine_ls_hydrogen_treatment' value 'REFALL' changed
to 'refall' according to
/usr/data/users/saulius/automatic-downloads/current/ACS/lib/dictionaries/cif_core.dic
dictionary named 'cif_core.dic' version 2.4.2 from 2011-04-26.

Automatic conversion script
Id: cif_fix_values 2281 2013-09-26 08:29:07Z andrius 
;
_cod_original_sg_symbol_H-M P4/NCC
_cod_database_code 4337322

loop_
_symmetry_equiv_pos_as_xyz
'x, y, z'
'-x+1/2, -y+1/2, z'
'-y+1/2, x, z'
'y, -x+1/2, z'
'-x, y+1/2, -z+1/2'
'x+1/2, -y, -z+1/2'
'y+1/2, x+1/2, -z+1/2'
'-y, -x, -z+1/2'
'-x, -y, -z'
'x-1/2, y-1/2, -z'
'y-1/2, -x, -z'
'-y, x-1/2, -z'
'x, -y-1/2, z-1/2'
'-x-1/2, y, z-1/2'
'-y-1/2, -x-1/2, z-1/2'
'y, x, z-1/2'

loop_
_atom_site_label
_atom_site_type_symbol
_atom_site_fract_x
_atom_site_fract_y
_atom_site_fract_z
_atom_site_U_iso_or_equiv
_atom_site_adp_type
_atom_site_occupancy
_atom_site_symmetry_multiplicity
_atom_site_calc_flag
_atom_site_refinement_flags
Zn1 Zn 0.87095(5) 0.11813(5) 0.43772(3) 0.0558(4) Uani 1 1 d .
N2 N 0.8819(4) 0.2422(4) 0.5034(2) 0.065(2) Uani 1 1 d .
C4 C 1.0259(5) 0.0835(5) 0.5859(3) 0.058(2) Uani 1 1 d .
C7 C 1.0711(5) 0.0137(6) 0.5948(3) 0.063(3) Uani 1 1 d .
C1 C 0.9494(5) 0.2132(5) 0.5657(3) 0.060(2) Uani 1 1 d .
O1 O 1.0646(3) -0.0350(3) 0.56273(19) 0.0764(19) Uani 1 1 d .
N3 N 0.9049(4) 0.1748(4) 0.4963(2) 0.059(2) Uani 1 1 d .
N4 N 0.8758(5) 0.1878(5) 0.3818(3) 0.080(2) Uani 1 1 d .
C2 C 0.9501(4) 0.1535(5) 0.5340(3) 0.048(2) Uani 1 1 d .
N1 N 0.9077(4) 0.2675(4) 0.5458(2) 0.0562(19) Uani 1 1 d .
O2 O 1.1101(3) 0.0110(3) 0.6316(2) 0.086(2) Uani 1 1 d .
C13 C 0.8642(8) 0.2576(7) 0.3881(3) 0.140(6) Uani 1 1 d .
H13A H 0.8434 0.2711 0.4176 0.168 Uiso 1 1 calc R
C3 C 0.9867(4) 0.0884(5) 0.5439(3) 0.059(2) Uani 1 1 d .
H3A H 0.9846 0.0490 0.5224 0.071 Uiso 1 1 calc R
C6 C 0.9915(5) 0.2091(5) 0.6099(3) 0.071(3) Uani 1 1 d .
H6A H 0.9930 0.2482 0.6316 0.086 Uiso 1 1 calc R
C5 C 1.0295(5) 0.1448(6) 0.6186(3) 0.072(3) Uani 1 1 d .
H5A H 1.0582 0.1410 0.6464 0.087 Uiso 1 1 calc R
C12 C 0.9062(8) 0.1642(7) 0.3395(4) 0.159(6) Uani 1 1 d .
H12A H 0.9217 0.1156 0.3358 0.190 Uiso 1 1 calc R
C9 C 0.8945(7) 0.3390(8) 0.2412(6) 0.205(7) Uiso 1 1 d .
H9A H 0.9057 0.3464 0.2072 0.246 Uiso 1 1 calc R
H9B H 0.8768 0.2891 0.2459 0.246 Uiso 1 1 calc R
C14 C 0.8791(9) 0.3142(10) 0.3561(6) 0.178(6) Uiso 1 1 d .
H14A H 0.8643 0.3626 0.3615 0.213 Uiso 1 1 calc R
C10 C 0.9202(11) 0.2916(12) 0.3132(7) 0.227(8) Uiso 1 1 d .
C11 C 0.9136(8) 0.2155(10) 0.3012(6) 0.181(6) Uiso 1 1 d .
H11A H 0.9143 0.2000 0.2691 0.217 Uiso 1 1 calc R
C8 C 0.9669(13) 0.3556(13) 0.2752(7) 0.116(7) Uiso 0.50 1 d P
H8A H 0.9702 0.4054 0.2878 0.140 Uiso 0.50 1 calc PR
H8B H 1.0134 0.3385 0.2621 0.140 Uiso 0.50 1 calc PR

loop_
_atom_site_aniso_label
_atom_site_aniso_U_11
_atom_site_aniso_U_22
_atom_site_aniso_U_33
_atom_site_aniso_U_23
_atom_site_aniso_U_13
_atom_site_aniso_U_12
Zn1 0.0515(7) 0.0610(8) 0.0548(6) -0.0009(5) -0.0065(5) 0.0054(5)
N2 0.069(6) 0.054(5) 0.072(5) -0.008(4) -0.033(4) 0.000(4)
C4 0.057(6) 0.062(7) 0.054(5) -0.020(5) -0.006(5) 0.008(5)
C7 0.036(6) 0.083(8) 0.070(6) 0.008(6) -0.020(5) 0.010(5)
C1 0.041(6) 0.061(7) 0.079(6) -0.005(6) -0.012(5) -0.018(4)
O1 0.081(5) 0.072(5) 0.076(4) -0.032(4) -0.029(3) 0.021(3)
N3 0.059(5) 0.058(6) 0.060(4) -0.002(4) -0.015(4) 0.000(4)
N4 0.102(7) 0.072(7) 0.064(5) 0.007(5) 0.004(5) 0.019(5)
C2 0.046(6) 0.047(6) 0.052(5) -0.001(5) -0.006(4) -0.010(4)
N1 0.070(5) 0.042(5) 0.057(4) 0.009(4) -0.004(4) 0.008(4)
O2 0.090(6) 0.096(6) 0.074(4) -0.011(3) -0.037(4) 0.036(4)
C13 0.258(16) 0.092(10) 0.070(6) 0.033(7) 0.046(8) 0.084(10)
C3 0.063(7) 0.045(6) 0.069(6) -0.014(5) -0.011(5) -0.003(5)
C6 0.069(8) 0.080(9) 0.066(6) -0.010(5) 0.002(5) 0.009(5)
C5 0.079(8) 0.076(8) 0.061(6) -0.007(5) -0.013(5) 0.020(6)
C12 0.30(2) 0.080(10) 0.098(9) 0.027(8) 0.061(10) 0.061(10)

loop_
_atom_type_symbol
_atom_type_description
_atom_type_scat_dispersion_real
_atom_type_scat_dispersion_imag
_atom_type_scat_source
C C 0.0033 0.0016 'International Tables Vol C Tables 4.2.6.8 and 6.1.1.4'
H H 0.0000 0.0000 'International Tables Vol C Tables 4.2.6.8 and 6.1.1.4'
N N 0.0061 0.0033 'International Tables Vol C Tables 4.2.6.8 and 6.1.1.4'
O O 0.0106 0.0060 'International Tables Vol C Tables 4.2.6.8 and 6.1.1.4'
Zn Zn 0.2839 1.4301 'International Tables Vol C Tables 4.2.6.8 and 6.1.1.4'

loop_
_geom_angle_atom_site_label_1
_geom_angle_atom_site_label_2
_geom_angle_atom_site_label_3
_geom_angle
_geom_angle_site_symmetry_1
_geom_angle_site_symmetry_3
O1 Zn1 N1 113.2(3) 9_756 11_666
O1 Zn1 N4 117.9(3) 9_756 .
N1 Zn1 N4 111.6(3) 11_666 .
O1 Zn1 N3 102.8(3) 9_756 .
N1 Zn1 N3 103.1(3) 11_666 .
N4 Zn1 N3 106.5(3) . .
N3 N2 N1 109.8(6) . .
C3 C4 C5 120.5(8) . .
C3 C4 C7 118.1(8) . .
C5 C4 C7 121.2(8) . .
O2 C7 O1 127.1(9) . .
O2 C7 C4 118.1(9) . .
O1 C7 C4 114.8(8) . .
N1 C1 C2 108.4(7) . .
N1 C1 C6 132.5(9) . .
C2 C1 C6 119.1(9) . .
C7 O1 Zn1 120.2(5) . 9_756
N2 N3 C2 109.9(6) . .
N2 N3 Zn1 120.0(5) . .
C2 N3 Zn1 130.1(6) . .
C13 N4 C12 119.3(9) . .
C13 N4 Zn1 120.5(7) . .
C12 N4 Zn1 118.8(7) . .
C3 C2 N3 132.4(8) . .
C3 C2 C1 123.0(8) . .
N3 C2 C1 104.5(8) . .
N2 N1 C1 107.3(7) . .
N2 N1 Zn1 116.1(5) . 12_656
C1 N1 Zn1 136.5(6) . 12_656
N4 C13 C14 127.6(12) . .
N4 C13 H13A 116.2 . .
C14 C13 H13A 116.2 . .
C2 C3 C4 118.4(8) . .
C2 C3 H3A 120.8 . .
C4 C3 H3A 120.8 . .
C1 C6 C5 117.3(9) . .
C1 C6 H6A 121.4 . .
C5 C6 H6A 121.4 . .
C4 C5 C6 121.7(8) . .
C4 C5 H5A 119.2 . .
C6 C5 H5A 119.2 . .
N4 C12 C11 118.1(12) . .
N4 C12 H12A 120.9 . .
C11 C12 H12A 120.9 . .
C9 C9 C8 103.2(14) 7_545 .
C9 C9 H9A 111.1 7_545 .
C8 C9 H9A 111.1 . .
C9 C9 H9B 111.1 7_545 .
C8 C9 H9B 111.1 . .
H9A C9 H9B 109.1 . .
C13 C14 C10 114.2(17) . .
C13 C14 H14A 122.9 . .
C10 C14 H14A 122.9 . .
C14 C10 C11 114.8(19) . .
C14 C10 C8 122.6(19) . .
C11 C10 C8 122.3(18) . .
C12 C11 C10 118.2(17) . .
C12 C11 H11A 120.9 . .
C10 C11 H11A 120.9 . .
C9 C8 C10 80.6(13) . .
C9 C8 H8A 115.2 . .
C10 C8 H8A 115.2 . .
C9 C8 H8B 115.2 . .
C10 C8 H8B 115.2 . .
H8A C8 H8B 112.2 . .

loop_
_geom_bond_atom_site_label_1
_geom_bond_atom_site_label_2
_geom_bond_distance
_geom_bond_site_symmetry_2
Zn1 O1 1.910(6) 9_756
Zn1 N1 1.988(7) 11_666
Zn1 N4 1.997(8) .
Zn1 N3 2.013(6) .
N2 N3 1.308(8) .
N2 N1 1.342(7) .
C4 C3 1.364(10) .
C4 C5 1.433(11) .
C4 C7 1.529(11) .
C7 O2 1.239(9) .
C7 O1 1.256(10) .
C1 N1 1.358(9) .
C1 C2 1.394(10) .
C1 C6 1.441(11) .
O1 Zn1 1.910(6) 9_756
N3 C2 1.379(9) .
N4 C13 1.297(12) .
N4 C12 1.360(11) .
C2 C3 1.382(10) .
N1 Zn1 1.988(7) 12_656
C13 C14 1.382(17) .
C13 H13A 0.9300 .
C3 H3A 0.9300 .
C6 C5 1.377(11) .
C6 H6A 0.9300 .
C5 H5A 0.9300 .
C12 C11 1.414(16) .
C12 H12A 0.9300 .
C9 C9 1.51(3) 7_545
C9 C8 1.64(2) .
C9 H9A 0.9700 .
C9 H9B 0.9700 .
C14 C10 1.457(19) .
C14 H14A 0.9300 .
C10 C11 1.43(2) .
C10 C8 1.78(3) .
C11 H11A 0.9300 .
C8 H8A 0.9700 .
C8 H8B 0.9700 .

loop_
_platon_squeeze_void_nr
_platon_squeeze_void_average_x
_platon_squeeze_void_average_y
_platon_squeeze_void_average_z
_platon_squeeze_void_volume
_platon_squeeze_void_count_electrons
1 -0.124 0.784 0.054 4016.1 29.0
2 0.250 0.750 0.212 12.0 0.0
3 0.250 0.750 0.296 11.1 0.0
4 0.250 0.750 0.712 12.0 0.0
5 0.250 0.750 0.796 11.1 0.1
6 0.750 0.250 0.212 12.0 0.0
7 0.750 0.250 0.296 11.1 0.0
8 0.750 0.250 0.712 12.0 0.1
9 0.750 0.250 0.796 11.1 0.1
